data_7102172
loop_
_publ_author_name
'Alem\'an, Jos\'e'
'Reyes, Efra\'im'
'Richter, Bo'
'Overgaard, Jacob'
'J\/orgensen, Karl Anker'

_publ_section_title
;
 Organocatalytic asymmetric "anti-Michael" reaction of beta-ketoesters.
;
_journal_issue 38
_journal_name_full 'Chemical communications (Cambridge, England)'
_journal_page_first 3921
_journal_page_last 3923
_journal_paper_doi 10.1039/b710393j
_journal_year 2007
_chemical_absolute_configuration ad
_chemical_compound_source 'synthesis as described'
_chemical_formula_moiety 'C18 H19 N1 O3'
_chemical_formula_sum 'C18 H19 N O3'
_chemical_formula_weight 297.34
_chemical_name_systematic
;
?
;
_space_group_IT_number 4
_symmetry_cell_setting monoclinic
_symmetry_Int_Tables_number 4
_symmetry_space_group_name_Hall 'P 2yb'
_symmetry_space_group_name_H-M 'P 1 21 1'
_atom_sites_solution_hydrogens geom
_atom_sites_solution_primary direct
_atom_sites_solution_secondary difmap
_audit_creation_date 2007-06-15T13:08:47-00:00
_audit_creation_method 'WinGX routine CIF_UPDATE'
_cell_angle_alpha 90
_cell_angle_beta 97.319(2)
_cell_angle_gamma 90
_cell_formula_units_Z 2
_cell_length_a 6.2084(2)
_cell_length_b 10.3461(3)
_cell_length_c 12.6475(3)
_cell_measurement_reflns_used 8707
_cell_measurement_temperature 150(2)
_cell_measurement_theta_max 55.38
_cell_measurement_theta_min 3.523
_cell_measurement_wavelength 0.71073
_cell_volume 805.76(4)
_computing_cell_refinement 'Saint+ (Bruker-Nonius, 2006)'
_computing_data_collection 'Apex2 (Bruker-Nonius, 2006)'
_computing_data_reduction 'Saint+ (Bruker-Nonius, 2006)'
_computing_molecular_graphics 'Ortep-3 for Windows (Farrugia, 1997)'
_computing_publication_material 'WinGX publication routines (Farrugia, 1999)'
_computing_structure_refinement 'SHELXL-97 (Sheldrick, 1997)'
_computing_structure_solution 'SHELXS-97 (Sheldrick, 1997)'
_diffrn_ambient_temperature 150(2)
_diffrn_detector_area_resol_mean 0.0833
_diffrn_measured_fraction_theta_full 0.865
_diffrn_measured_fraction_theta_max 0.865
_diffrn_measurement_device_type 'Bruker X8 APEX-II diffractometer'
_diffrn_measurement_method '\f-scans and \w-scans'
_diffrn_radiation_monochromator graphite
_diffrn_radiation_probe x-ray
_diffrn_radiation_type CuK\a
_diffrn_radiation_wavelength 1.54178
_diffrn_reflns_av_R_equivalents 0
_diffrn_reflns_av_unetI/netI 0.0242
_diffrn_reflns_limit_h_max 6
_diffrn_reflns_limit_h_min -6
_diffrn_reflns_limit_k_max 9
_diffrn_reflns_limit_k_min -10
_diffrn_reflns_limit_l_max 13
_diffrn_reflns_limit_l_min 0
_diffrn_reflns_number 1687
_diffrn_reflns_theta_full 56.11
_diffrn_reflns_theta_max 56.11
_diffrn_reflns_theta_min 7.6
_diffrn_source 'fine-focus sealed tube'
_diffrn_standards_number 0
_exptl_absorpt_coefficient_mu 0.674
_exptl_absorpt_correction_type none
_exptl_crystal_colour colorless
_exptl_crystal_density_diffrn 1.226
_exptl_crystal_density_method 'not measured'
_exptl_crystal_description block
_exptl_crystal_F_000 316
_exptl_crystal_size_max 0.48
_exptl_crystal_size_mid 0.38
_exptl_crystal_size_min 0.3
_refine_diff_density_max 0.145
_refine_diff_density_min -0.154
_refine_diff_density_rms 0.03
_refine_ls_abs_structure_details 'Flack H D (1983), Acta Cryst. A39, 876-881, 719 Friedel pairs'
_refine_ls_abs_structure_Flack -0.1(3)
_refine_ls_extinction_coef 0.0111(12)
_refine_ls_extinction_expression Fc^*^=kFc[1+0.001xFc^2^\l^3^/sin(2\q)]^-1/4^
_refine_ls_extinction_method SHELXL
_refine_ls_goodness_of_fit_ref 1.096
_refine_ls_hydrogen_treatment constr
_refine_ls_matrix_type full
_refine_ls_number_parameters 200
_refine_ls_number_reflns 1687
_refine_ls_number_restraints 1
_refine_ls_restrained_S_all 1.096
_refine_ls_R_factor_all 0.0313
_refine_ls_R_factor_gt 0.0308
_refine_ls_shift/su_max 0
_refine_ls_shift/su_mean 0
_refine_ls_structure_factor_coef Fsqd
_refine_ls_weighting_details 'calc w=1/[\s^2^(Fo^2^)+(0.0471P)^2^+0.1100P] where P=(Fo^2^+2Fc^2^)/3'
_refine_ls_weighting_scheme calc
_refine_ls_wR_factor_gt 0.0773
_refine_ls_wR_factor_ref 0.0778
_reflns_number_gt 1661
_reflns_number_total 1687
_reflns_threshold_expression >2sigma(I)
_cod_data_source_file b710393j.txt
_cod_data_source_block 07jo0022_0m
_cod_database_code 7102172

loop_
_symmetry_equiv_pos_as_xyz
'x, y, z'
'-x, y+1/2, -z'

loop_
_atom_site_label
_atom_site_type_symbol
_atom_site_fract_x
_atom_site_fract_y
_atom_site_fract_z
_atom_site_U_iso_or_equiv
_atom_site_adp_type
_atom_site_occupancy
_atom_site_symmetry_multiplicity
_atom_site_calc_flag
_atom_site_refinement_flags
C1 C 0.8711(4) 0.5364(2) 0.14053(16) 0.0274(6) Uani 1 1 d .
C2 C 0.9088(4) 0.2988(2) 0.12985(18) 0.0361(7) Uani 1 1 d .
H2 H 1.0361 0.3127 0.0969 0.043 Uiso 1 1 calc R
C3 C 0.8386(5) 0.1742(3) 0.1445(2) 0.0439(7) Uani 1 1 d .
H3 H 0.918 0.1026 0.1228 0.053 Uiso 1 1 calc R
C4 C 0.6515(5) 0.1545(3) 0.1912(2) 0.0472(7) Uani 1 1 d .
H4 H 0.601 0.069 0.2002 0.057 Uiso 1 1 calc R
C5 C 0.5378(4) 0.2579(2) 0.22480(19) 0.0387(7) Uani 1 1 d .
H5 H 0.4102 0.2429 0.2572 0.046 Uiso 1 1 calc R
C6 C 0.4831(4) 0.4969(2) 0.24816(18) 0.0328(6) Uani 1 1 d .
H6A H 0.5337 0.5146 0.3242 0.039 Uiso 1 1 calc R
H6B H 0.327 0.4743 0.242 0.039 Uiso 1 1 calc R
C7 C 0.5110(3) 0.6189(2) 0.18267(18) 0.0296(6) Uani 1 1 d .
H7A H 0.4366 0.6924 0.2128 0.036 Uiso 1 1 calc R
H7B H 0.4432 0.6055 0.1083 0.036 Uiso 1 1 calc R
C8 C 0.7528(3) 0.6509(2) 0.18368(17) 0.0253(6) Uani 1 1 d .
C9 C 0.7949(4) 0.4042(2) 0.16289(16) 0.0275(6) Uani 1 1 d .
C10 C 0.6075(4) 0.3842(3) 0.21177(16) 0.0301(6) Uani 1 1 d .
C11 C 0.7873(4) 0.7735(2) 0.12034(17) 0.0287(6) Uani 1 1 d .
C12 C 0.9986(5) 0.8314(3) 0.14004(18) 0.0326(6) Uani 1 1 d .
C13 C 0.6391(4) 0.8304(3) 0.05166(17) 0.0361(6) Uani 1 1 d .
H13A H 0.6738 0.9077 0.0169 0.043 Uiso 1 1 calc R
H13B H 0.4979 0.7942 0.0371 0.043 Uiso 1 1 calc R
C14 C 0.8544(4) 0.6717(2) 0.29976(18) 0.0279(6) Uani 1 1 d .
C15 C 0.8458(4) 0.8240(3) 0.44878(17) 0.0344(6) Uani 1 1 d .
C16 C 1.0866(4) 0.8515(3) 0.4598(2) 0.0500(8) Uani 1 1 d .
H16A H 1.1157 0.9172 0.4077 0.075 Uiso 1 1 calc R
H16B H 1.165 0.772 0.447 0.075 Uiso 1 1 calc R
H16C H 1.1353 0.8831 0.532 0.075 Uiso 1 1 calc R
C17 C 0.7158(4) 0.9480(3) 0.4521(2) 0.0495(8) Uani 1 1 d .
H17A H 0.5605 0.9274 0.4448 0.074 Uiso 1 1 calc R
H17B H 0.7451 1.0046 0.3935 0.074 Uiso 1 1 calc R
H17C H 0.7578 0.9919 0.5203 0.074 Uiso 1 1 calc R
C18 C 0.7871(5) 0.7271(3) 0.5289(2) 0.0583(9) Uani 1 1 d .
H18A H 0.6312 0.7085 0.5154 0.087 Uiso 1 1 calc R
H18B H 0.8222 0.7624 0.6009 0.087 Uiso 1 1 calc R
H18C H 0.8694 0.6473 0.5226 0.087 Uiso 1 1 calc R
N1 N 1.1644(4) 0.8815(2) 0.16000(17) 0.0455(6) Uani 1 1 d .
O1 O 1.0215(2) 0.55444(16) 0.08890(12) 0.0345(5) Uani 1 1 d .
O2 O 0.9893(3) 0.60103(17) 0.34553(12) 0.0399(5) Uani 1 1 d .
O3 O 0.7711(2) 0.77646(16) 0.33909(11) 0.0308(4) Uani 1 1 d .

loop_
_atom_site_aniso_label
_atom_site_aniso_U_11
_atom_site_aniso_U_22
_atom_site_aniso_U_33
_atom_site_aniso_U_23
_atom_site_aniso_U_13
_atom_site_aniso_U_12
C1 0.0294(14) 0.0303(17) 0.0212(11) -0.0013(11) -0.0021(10) -0.0005(13)
C2 0.0453(15) 0.0326(19) 0.0320(13) -0.0002(12) 0.0107(11) 0.0044(14)
C3 0.0616(19) 0.0304(19) 0.0419(16) 0.0019(13) 0.0147(14) 0.0099(15)
C4 0.074(2) 0.0294(17) 0.0405(15) 0.0063(13) 0.0153(14) -0.0026(17)
C5 0.0517(16) 0.033(2) 0.0338(13) 0.0043(12) 0.0135(12) -0.0010(16)
C6 0.0315(13) 0.0354(16) 0.0319(13) -0.0002(12) 0.0055(10) 0.0027(13)
C7 0.0271(13) 0.0330(15) 0.0286(12) -0.0038(11) 0.0028(10) 0.0040(12)
C8 0.0290(13) 0.0213(15) 0.0255(12) -0.0010(11) 0.0027(10) 0.0039(12)
C9 0.0327(14) 0.0260(15) 0.0232(11) -0.0018(11) 0.0012(10) 0.0062(13)
C10 0.0353(15) 0.0309(16) 0.0241(11) 0.0014(11) 0.0041(10) 0.0017(13)
C11 0.0297(14) 0.0305(15) 0.0264(12) -0.0034(12) 0.0054(10) 0.0034(13)
C12 0.0394(17) 0.0257(16) 0.0323(13) 0.0024(11) 0.0032(11) 0.0092(15)
C13 0.0395(13) 0.0340(15) 0.0344(13) 0.0041(11) 0.0027(11) 0.0040(13)
C14 0.0298(14) 0.0271(17) 0.0271(12) -0.0019(13) 0.0050(11) -0.0003(14)
C15 0.0380(13) 0.0392(16) 0.0255(12) -0.0090(12) 0.0016(10) -0.0002(13)
C16 0.0396(15) 0.057(2) 0.0501(15) -0.0196(15) -0.0052(12) 0.0015(16)
C17 0.0470(16) 0.051(2) 0.0477(16) -0.0211(14) -0.0031(13) 0.0069(16)
C18 0.082(2) 0.064(2) 0.0319(15) -0.0075(14) 0.0175(14) -0.0009(17)
N1 0.0465(14) 0.0322(15) 0.0581(14) 0.0012(11) 0.0076(11) 0.0069(13)
O1 0.0330(9) 0.0342(11) 0.0381(9) -0.0041(8) 0.0114(8) 0.0010(8)
O2 0.0498(11) 0.0358(11) 0.0315(9) -0.0009(8) -0.0042(8) 0.0139(9)
O3 0.0326(9) 0.0314(10) 0.0275(8) -0.0086(7) 0.0010(6) 0.0040(8)

loop_
_atom_type_symbol
_atom_type_description
_atom_type_scat_dispersion_real
_atom_type_scat_dispersion_imag
_atom_type_scat_source
C C 0.0181 0.0091 'International Tables Vol C Tables 4.2.6.8 and 6.1.1.4'
H H 0 0 'International Tables Vol C Tables 4.2.6.8 and 6.1.1.4'
N N 0.0311 0.018 'International Tables Vol C Tables 4.2.6.8 and 6.1.1.4'
O O 0.0492 0.0322 'International Tables Vol C Tables 4.2.6.8 and 6.1.1.4'

loop_
_geom_angle_atom_site_label_1
_geom_angle_atom_site_label_2
_geom_angle_atom_site_label_3
_geom_angle
O1 C1 C9 121.7(2)
O1 C1 C8 120.5(2)
C9 C1 C8 117.76(19)
C3 C2 C9 120.6(2)
C3 C2 H2 119.7
C9 C2 H2 119.7
C2 C3 C4 119.5(3)
C2 C3 H3 120.3
C4 C3 H3 120.3
C5 C4 C3 120.5(3)
C5 C4 H4 119.7
C3 C4 H4 119.7
C4 C5 C10 120.8(2)
C4 C5 H5 119.6
C10 C5 H5 119.6
C10 C6 C7 112.07(18)
C10 C6 H6A 109.2
C7 C6 H6A 109.2
C10 C6 H6B 109.2
C7 C6 H6B 109.2
H6A C6 H6B 107.9
C6 C7 C8 110.55(18)
C6 C7 H7A 109.5
C8 C7 H7A 109.5
C6 C7 H7B 109.5
C8 C7 H7B 109.5
H7A C7 H7B 108.1
C11 C8 C1 110.45(18)
C11 C8 C7 112.10(18)
C1 C8 C7 110.07(19)
C11 C8 C14 108.47(18)
C1 C8 C14 106.95(17)
C7 C8 C14 108.63(18)
C2 C9 C10 119.9(2)
C2 C9 C1 118.54(19)
C10 C9 C1 121.5(2)
C5 C10 C9 118.6(2)
C5 C10 C6 120.8(2)
C9 C10 C6 120.6(2)
C13 C11 C12 118.2(2)
C13 C11 C8 125.6(2)
C12 C11 C8 116.2(2)
N1 C12 C11 176.5(3)
C11 C13 H13A 120
C11 C13 H13B 120
H13A C13 H13B 120
O2 C14 O3 126.7(2)
O2 C14 C8 123.4(2)
O3 C14 C8 109.92(19)
O3 C15 C18 109.5(2)
O3 C15 C16 109.60(18)
C18 C15 C16 112.7(2)
O3 C15 C17 101.63(18)
C18 C15 C17 111.6(2)
C16 C15 C17 111.2(2)
C15 C16 H16A 109.5
C15 C16 H16B 109.5
H16A C16 H16B 109.5
C15 C16 H16C 109.5
H16A C16 H16C 109.5
H16B C16 H16C 109.5
C15 C17 H17A 109.5
C15 C17 H17B 109.5
H17A C17 H17B 109.5
C15 C17 H17C 109.5
H17A C17 H17C 109.5
H17B C17 H17C 109.5
C15 C18 H18A 109.5
C15 C18 H18B 109.5
H18A C18 H18B 109.5
C15 C18 H18C 109.5
H18A C18 H18C 109.5
H18B C18 H18C 109.5
C14 O3 C15 122.01(17)

loop_
_geom_bond_atom_site_label_1
_geom_bond_atom_site_label_2
_geom_bond_distance
C1 O1 1.220(3)
C1 C9 1.486(3)
C1 C8 1.531(3)
C2 C3 1.381(4)
C2 C9 1.393(3)
C2 H2 0.95
C3 C4 1.383(4)
C3 H3 0.95
C4 C5 1.379(4)
C4 H4 0.95
C5 C10 1.393(4)
C5 H5 0.95
C6 C10 1.502(3)
C6 C7 1.532(3)
C6 H6A 0.99
C6 H6B 0.99
C7 C8 1.536(3)
C7 H7A 0.99
C7 H7B 0.99
C8 C11 1.529(3)
C8 C14 1.537(3)
C9 C10 1.401(3)
C11 C13 1.321(3)
C11 C12 1.435(4)
C12 N1 1.151(3)
C13 H13A 0.95
C13 H13B 0.95
C14 O2 1.203(3)
C14 O3 1.325(3)
C15 O3 1.489(3)
C15 C18 1.503(4)
C15 C16 1.510(3)
C15 C17 1.519(4)
C16 H16A 0.98
C16 H16B 0.98
C16 H16C 0.98
C17 H17A 0.98
C17 H17B 0.98
C17 H17C 0.98
C18 H18A 0.98
C18 H18B 0.98
C18 H18C 0.98

loop_
_geom_torsion_atom_site_label_1
_geom_torsion_atom_site_label_2
_geom_torsion_atom_site_label_3
_geom_torsion_atom_site_label_4
_geom_torsion
C9 C2 C3 C4 0.9(4)
C2 C3 C4 C5 -1.2(4)
C3 C4 C5 C10 0.5(4)
C10 C6 C7 C8 -54.6(2)
O1 C1 C8 C11 21.4(3)
C9 C1 C8 C11 -158.06(18)
O1 C1 C8 C7 145.67(18)
C9 C1 C8 C7 -33.8(2)
O1 C1 C8 C14 -96.5(2)
C9 C1 C8 C14 84.1(2)
C6 C7 C8 C11 -179.20(18)
C6 C7 C8 C1 57.4(2)
C6 C7 C8 C14 -59.3(2)
C3 C2 C9 C10 0.2(3)
C3 C2 C9 C1 -177.1(2)
O1 C1 C9 C2 4.4(3)
C8 C1 C9 C2 -176.17(19)
O1 C1 C9 C10 -172.77(19)
C8 C1 C9 C10 6.6(3)
C4 C5 C10 C9 0.6(3)
C4 C5 C10 C6 179.8(2)
C2 C9 C10 C5 -0.9(3)
C1 C9 C10 C5 176.3(2)
C2 C9 C10 C6 179.83(19)
C1 C9 C10 C6 -3.0(3)
C7 C6 C10 C5 -152.0(2)
C7 C6 C10 C9 27.2(3)
C1 C8 C11 C13 107.8(2)
C7 C8 C11 C13 -15.3(3)
C14 C8 C11 C13 -135.3(2)
C1 C8 C11 C12 -73.5(2)
C7 C8 C11 C12 163.33(19)
C14 C8 C11 C12 43.4(3)
C11 C8 C14 O2 -124.3(2)
C1 C8 C14 O2 -5.1(3)
C7 C8 C14 O2 113.6(2)
C11 C8 C14 O3 55.7(2)
C1 C8 C14 O3 174.87(18)
C7 C8 C14 O3 -66.4(2)
O2 C14 O3 C15 2.7(3)
C8 C14 O3 C15 -177.31(18)
C18 C15 O3 C14 -65.6(3)
C16 C15 O3 C14 58.4(3)
C17 C15 O3 C14 176.2(2)

loop_
_cod_related_entry_id
_cod_related_entry_database
_cod_related_entry_code
1 ChemSpider 21197983
